data_1557192
loop_
_publ_author_name
'Romero, Jaime'
'Garcia-Vazquez, Jose A.'
'Duran, Maria L.'
'Castineiras, Alfonso'
'Sousa, Antonio'
'Garnovskii, Alexander D.'
'Garnovskii, D. A.'

_publ_section_title
;
 Electrochemical Synthesis of Zinc and Cadmium Complexes with
 N-[(2-pyrrolyl)methylidyne]-N'-tosylbenzene-1,2-diamine. The Crystal
 Structure of
 Bis-{N-[(2-pyrrolyl)methylidene]-N'-tosylbenzene-1,2-diaminato}zinc(II)
;
_journal_name_full 'Acta Chemica Scandinavica'
_journal_page_first 672
_journal_page_last 675
_journal_paper_doi 10.3891/acta.chem.scand.51-0672
_journal_volume 51
_journal_year 1997
_chemical_formula_sum 'C36 H32 N6 O4 S2 Zn'
_chemical_formula_weight 742.19
_chemical_name_common
;
Bis-{N-[(2-pyrrolyl)methylidene]-N'-tosylbenzene-1,2-diaminato}zinc(II)
;
_space_group_IT_number 15
_space_group_name_Hall '-C 2yc'
_space_group_name_H-M_alt 'C 1 2/c 1'
_symmetry_cell_setting monoclinic
_symmetry_Int_Tables_number 15
_symmetry_space_group_name_Hall '-C 2yc'
_symmetry_space_group_name_H-M 'C 1 2/c 1'
_cell_angle_alpha 90.
_cell_angle_beta 98.64(2)
_cell_angle_gamma 90.
_cell_formula_units_Z 4
_cell_length_a 21.811(7)
_cell_length_b 11.523(2)
_cell_length_c 14.063(4)
_cell_volume 3494.3(16)
_diffrn_ambient_temperature 293
_diffrn_radiation_probe x-ray
_diffrn_radiation_type MoK\a
_diffrn_radiation_wavelength 0.71069
_exptl_absorpt_coefficient_mu 0.88
_exptl_crystal_density_diffrn 1.411
_exptl_crystal_F_000 1536
_refine_ls_goodness_of_fit_ref 3.52
_refine_ls_number_parameters 223
_refine_ls_number_reflns 2034
_refine_ls_R_factor_gt 0.053
_refine_ls_wR_factor_gt 0.057
_cod_data_source_file Acta-Chem-Scand-1997-51-672.cif
_cod_data_source_block 1
_cod_original_sg_symbol_H-M 'C 2/c'
_cod_database_code 1557192

loop_
_space_group_symop_id
_space_group_symop_operation_xyz
1 x,y,z
2 -x,y,1/2-z
3 -x,-y,-z
4 x,-y,1/2+z
5 1/2+x,1/2+y,z
6 1/2-x,1/2+y,1/2-z
7 1/2-x,1/2-y,-z
8 1/2+x,1/2-y,1/2+z

loop_
_atom_site_label
_atom_site_type_symbol
_atom_site_thermal_displace_type
_atom_site_fract_x
_atom_site_fract_y
_atom_site_fract_z
_atom_site_occupancy
_atom_site_U_iso_or_equiv
_atom_site_calc_flag
_atom_site_refinement_flags
_atom_site_disorder_assembly
_atom_site_disorder_group
Zn Zn Uiso 0.50000 0.09262(9) 0.75000 1.000 0.0346(3) . . . .
S S Uiso 0.40184(7) 0.25980(10) 0.81890(10) 1.000 0.0415(4) . . . .
O1 O Uiso 0.3501(2) 0.2238(4) 0.8644(3) 1.000 0.0557(13) . . . .
O2 O Uiso 0.4596(2) 0.2817(4) 0.8816(3) 1.000 0.0557(13) . . . .
N1 N Uiso 0.4189(2) 0.1684(4) 0.7421(3) 1.000 0.0393(13) . . . .
N2 N Uiso 0.5428(2) 0.0016(4) 0.8666(3) 1.000 0.0329(11) . . . .
N3 N Uiso 0.4089(3) -0.1189(6) 0.8345(4) 1.000 0.074(3) . . . .
C1 C Uiso 0.3262(3) 0.4462(5) 0.7704(4) 1.000 0.0443(13) . . . .
C2 C Uiso 0.3087(3) 0.5471(6) 0.7193(5) 1.000 0.0545(13) . . . .
C3 C Uiso 0.3435(3) 0.5931(6) 0.6541(4) 1.000 0.0519(13) . . . .
C4 C Uiso 0.3962(3) 0.5332(7) 0.6409(5) 1.000 0.065(3) . . . .
C5 C Uiso 0.4149(3) 0.4330(6) 0.6904(5) 1.000 0.058(3) . . . .
C6 C Uiso 0.3795(3) 0.3892(5) 0.7558(4) 1.000 0.0405(13) . . . .
C7 C Uiso 0.3749(2) 0.1272(5) 0.6663(4) 1.000 0.0367(13) . . . .
C8 C Uiso 0.3133(3) 0.1662(6) 0.6454(5) 1.000 0.0456(13) . . . .
C9 C Uiso 0.2732(3) 0.1213(6) 0.5685(5) 1.000 0.0519(13) . . . .
C10 C Uiso 0.2930(3) 0.0366(6) 0.5124(5) 1.000 0.0545(13) . . . .
C11 C Uiso 0.3530(3) -0.0038(5) 0.5309(4) 1.000 0.0443(13) . . . .
C12 C Uiso 0.6054(2) 0.0395(5) 0.8918(4) 1.000 0.0342(13) . . . .
C13 C Uiso 0.5235(3) -0.0856(6) 0.9123(4) 1.000 0.0405(13) . . . .
C14 C Uiso 0.4635(3) -0.1375(5) 0.8970(4) 1.000 0.0393(13) . . . .
C15 C Uiso 0.4534(2) -0.2319(5) 0.9515(4) 1.000 0.0367(13) . . . .
C16 C Uiso 0.3960(3) -0.2711(7) 0.9266(5) 1.000 0.063(3) . . . .
C17 C Uiso 0.3668(3) -0.2041(6) 0.8534(5) 1.000 0.058(3) . . . .
C30 C Uiso 0.3240(5) 0.7025(7) 0.6011(6) 1.000 0.086(3) . . . .

loop_
_atom_type_symbol
_atom_type_description
_atom_type_scat_dispersion_real
_atom_type_scat_dispersion_imag
_atom_type_scat_source
C C 0.0033 0.0016 ' International Tables Vol C Tables 4.2.6.8 and 6.1.1.4'
N N 0.0061 0.0033 ' International Tables Vol C Tables 4.2.6.8 and 6.1.1.4'
O O 0.0106 0.0060 ' International Tables Vol C Tables 4.2.6.8 and 6.1.1.4'
S S 0.1246 0.1234 ' International Tables Vol C Tables 4.2.6.8 and 6.1.1.4'
Zn Zn 0.2839 1.4301 ' International Tables Vol C Tables 4.2.6.8 and 6.1.1.4'

loop_
_geom_angle_atom_site_label_1
_geom_angle_atom_site_label_2
_geom_angle_atom_site_label_3
_geom_angle
_geom_angle_site_symmetry_1
_geom_angle_site_symmetry_2
_geom_angle_site_symmetry_3
_geom_angle_publ_flag
N1 Zn N2 124.88(17) . . . yes
N1 Zn N1 127.1(2) . . 2_656 yes
N1 Zn N2 83.34(18) . . 2_656 yes
N1 Zn N2 83.34(18) 2_656 . . yes
N2 Zn N2 118.44(19) . . 2_656 yes
N1 Zn N2 124.88(17) 2_656 . 2_656 yes
O1 S O2 116.6(3) . . . yes
O1 S N1 112.9(3) . . . yes
O1 S C6 106.9(3) . . . yes
O2 S N1 104.9(3) . . . yes
O2 S C6 108.0(3) . . . yes
N1 S C6 107.0(3) . . . yes
Zn N1 S 123.8(3) . . . yes
Zn N1 C7 113.6(3) . . . yes
S N1 C7 122.4(4) . . . yes
Zn N2 C12 110.2(3) . . . yes
Zn N2 C13 130.6(4) . . . yes
C12 N2 C13 119.0(5) . . . yes
C14 N3 C17 107.3(6) . . . yes
C2 C1 C6 119.6(6) . . . no
C1 C2 C3 121.9(6) . . . no
C2 C3 C4 116.8(6) . . . no
C2 C3 C30 120.8(7) . . . no
C4 C3 C30 122.5(7) . . . no
C3 C4 C5 122.8(6) . . . no
C4 C5 C6 119.3(6) . . . no
S C6 C1 120.2(5) . . . yes
S C6 C5 120.2(5) . . . yes
C1 C6 C5 119.6(6) . . . no
N1 C7 C8 125.0(5) . . . yes
N1 C7 C12 116.7(4) . . 2_656 yes
C8 C7 C12 118.3(5) . . 2_656 no
C7 C8 C9 121.0(6) . . . no
C8 C9 C10 120.1(6) . . . no
C9 C10 C11 120.5(6) . . . no
C10 C11 C12 120.9(5) . . 2_656 no
N2 C12 C7 116.1(5) . . 2_656 yes
N2 C12 C11 124.7(5) . . 2_656 yes
C7 C12 C11 119.2(5) 2_656 . 2_656 no
N2 C13 C14 127.5(6) . . . yes
N3 C14 C13 135.4(6) . . . yes
N3 C14 C15 106.4(5) . . . yes
C13 C14 C15 118.1(5) . . . no
C14 C15 C16 110.4(6) . . . no
C15 C16 C17 108.7(6) . . . no
N3 C17 C16 107.2(6) . . . yes

loop_
_geom_bond_atom_site_label_1
_geom_bond_atom_site_label_2
_geom_bond_distance
_geom_bond_site_symmetry_1
_geom_bond_site_symmetry_2
_geom_bond_publ_flag
Zn N1 1.961(5) . . yes
Zn N2 2.050(4) . . yes
Zn N1 1.961(5) . 2_656 yes
Zn N2 2.050(4) . 2_656 yes
S O1 1.439(5) . . yes
S O2 1.447(5) . . yes
S N1 1.592(5) . . yes
S C6 1.766(6) . . yes
N1 C7 1.406(7) . . yes
N2 C12 1.427(6) . . yes
N2 C13 1.297(8) . . yes
N3 C14 1.386(9) . . yes
N3 C17 1.397(10) . . yes
C1 C2 1.390(9) . . no
C1 C6 1.377(9) . . no
C2 C3 1.381(9) . . no
C3 C4 1.377(10) . . no
C3 C30 1.493(11) . . no
C4 C5 1.378(10) . . no
C5 C6 1.382(9) . . no
C7 C8 1.405(8) . . no
C7 C12 1.407(8) . 2_656 no
C8 C9 1.385(10) . . no
C9 C10 1.365(10) . . no
C10 C11 1.377(9) . . no
C11 C12 1.399(8) . 2_656 no
C13 C14 1.426(9) . . no
C14 C15 1.368(8) . . no
C15 C16 1.328(8) . . no
C16 C17 1.365(10) . . no

loop_
_geom_torsion_atom_site_label_1
_geom_torsion_atom_site_label_2
_geom_torsion_atom_site_label_3
_geom_torsion_atom_site_label_4
_geom_torsion
_geom_torsion_site_symmetry_1
_geom_torsion_site_symmetry_2
_geom_torsion_site_symmetry_3
_geom_torsion_site_symmetry_4
_geom_torsion_publ_flag
N2 Zn N1 S 54.3(4) . . . . no
N2 Zn N1 C7 -120.6(4) . . . . no
N1 Zn N1 S -56.2(4) 2_656 . . . no
N1 Zn N1 C7 129.0(4) 2_656 . . . no
N2 Zn N1 S 174.5(3) 2_656 . . . no
N2 Zn N1 C7 -0.4(4) 2_656 . . . no
N1 Zn N2 C12 -130.7(3) . . . . no
N1 Zn N2 C13 55.2(6) . . . . no
N1 Zn N2 C12 0.6(3) 2_656 . . . no
N1 Zn N2 C13 -173.6(5) 2_656 . . . no
N2 Zn N2 C12 126.8(3) 2_656 . . . no
N2 Zn N2 C13 -47.4(6) 2_656 . . . no
O1 S N1 Zn -120.7(3) . . . . no
O1 S N1 C7 53.7(5) . . . . no
O2 S N1 Zn 7.4(4) . . . . no
O2 S N1 C7 -178.2(4) . . . . no
C6 S N1 Zn 121.9(3) . . . . no
C6 S N1 C7 -63.7(5) . . . . no
O1 S C6 C1 11.2(6) . . . . no
O1 S C6 C5 -167.9(5) . . . . no
O2 S C6 C1 -115.0(5) . . . . no
O2 S C6 C5 65.9(6) . . . . no
N1 S C6 C1 132.5(5) . . . . no
N1 S C6 C5 -46.6(6) . . . . no
Zn N1 C7 C8 179.4(5) . . . . no
Zn N1 C7 C12 0.1(6) . . . 2_656 no
S N1 C7 C8 4.5(8) . . . . no
S N1 C7 C12 -174.8(4) . . . 2_656 no
Zn N2 C12 C7 -0.7(6) . . . 2_656 no
Zn N2 C12 C11 178.9(5) . . . 2_656 no
C13 N2 C12 C7 174.3(5) . . . 2_656 no
C13 N2 C12 C11 -6.1(8) . . . 2_656 no
Zn N2 C13 C14 -5.1(10) . . . . no
C12 N2 C13 C14 -178.9(6) . . . . no
C17 N3 C14 C13 177.3(7) . . . . no
C17 N3 C14 C15 -0.1(7) . . . . no
C14 N3 C17 C16 0.6(8) . . . . no
C6 C1 C2 C3 -0.4(10) . . . . no
C2 C1 C6 S -179.1(5) . . . . no
C2 C1 C6 C5 -0.1(9) . . . . no
C1 C2 C3 C4 0.9(10) . . . . no
C1 C2 C3 C30 -179.2(7) . . . . no
C2 C3 C4 C5 -1.0(10) . . . . no
C30 C3 C4 C5 179.2(7) . . . . no
C3 C4 C5 C6 0.5(11) . . . . no
C4 C5 C6 S 179.1(5) . . . . no
C4 C5 C6 C1 0.0(10) . . . . no
N1 C7 C8 C9 179.4(6) . . . . no
C12 C7 C8 C9 -1.2(9) 2_656 . . . no
N1 C7 C12 C11 -179.2(5) . . 2_656 . no
N1 C7 C12 N2 0.4(7) . . 2_656 2_656 no
C8 C7 C12 C11 1.4(8) . . 2_656 . no
C8 C7 C12 N2 -179.0(5) . . 2_656 2_656 no
C7 C8 C9 C10 1.0(10) . . . . no
C8 C9 C10 C11 -0.8(10) . . . . no
C9 C10 C11 C12 1.0(10) . . . 2_656 no
C10 C11 C12 C7 -1.3(9) . . 2_656 . no
C10 C11 C12 N2 179.1(6) . . 2_656 2_656 no
N2 C13 C14 N3 0.8(12) . . . . no
N2 C13 C14 C15 177.9(6) . . . . no
N3 C14 C15 C16 -0.5(7) . . . . no
C13 C14 C15 C16 -178.4(6) . . . . no
C14 C15 C16 C17 0.9(8) . . . . no
C15 C16 C17 N3 -0.9(8) . . . . no
